data_7003615
loop_
_publ_author_name
'Gass, Ian A.'
'Milios, Constantinos J.'
'Collins, Anna'
'White, Fraser J.'
'Budd, Laura'
'Parsons, Simon'
'Murrie, Mark'
'Perlepes, Spyros P.'
'Brechin, Euan K.'

_publ_section_related_literature
;
?
;
_publ_section_title
;
 Polymetallic clusters of iron(iii) with derivatised salicylaldoximes
;
_journal_issue 15
_journal_name_full 'Dalton Transactions'
_journal_page_first 2043
_journal_page_last 2053
_journal_paper_doi 10.1039/b717534e
_journal_year 2008
_chemical_compound_source 'Ian Gass, IAG2196'
_chemical_formula_moiety 'C64 H60 Fe4 N8 O16, C H4 O'
_chemical_formula_sum 'C65 H64 Fe4 N8 O17'
_chemical_formula_weight 1452.65
_space_group_IT_number 14
_symmetry_cell_setting monoclinic
_symmetry_space_group_name_Hall '-P 2yn'
_symmetry_space_group_name_H-M 'P 1 21/n 1'
_atom_sites_solution_hydrogens geom
_atom_sites_solution_primary direct
_audit_creation_date 07-10-22
_audit_creation_method CRYSTALS_ver_12.85
_cell_angle_alpha 90
_cell_angle_beta 102.7650(10)
_cell_angle_gamma 90
_cell_formula_units_Z 4
_cell_length_a 13.4558(3)
_cell_length_b 18.4743(5)
_cell_length_c 26.9983(7)
_cell_measurement_reflns_used 7180
_cell_measurement_temperature 150
_cell_measurement_theta_max 30
_cell_measurement_theta_min 2
_cell_volume 6545.5(3)
_computing_cell_refinement 'SAINT (Siemens ,1995)'
_computing_data_collection 'SMART (Siemens, 1993)'
_computing_data_reduction 'SAINT (Siemens ,1995)'
_computing_molecular_graphics 'CAMERON (Watkin et al., 1996)'
_computing_publication_material 'CRYSTALS (Betteridge et al., 2003)'
_computing_structure_refinement 'CRYSTALS (Betteridge et al., 2003)'
_computing_structure_solution 'SHELXS 86 (Sheldrick, 1986)'
_diffrn_ambient_temperature 150
_diffrn_measured_fraction_theta_full 0.997
_diffrn_measured_fraction_theta_max 0.952
_diffrn_measurement_device 'Bruker SMART'
_diffrn_measurement_device_type Area
_diffrn_measurement_method '\f & \w scans'
_diffrn_radiation_monochromator graphite
_diffrn_radiation_type 'Mo K\a'
_diffrn_radiation_wavelength 0.71073
_diffrn_reflns_av_R_equivalents 0.068
_diffrn_reflns_limit_h_max 18
_diffrn_reflns_limit_h_min -19
_diffrn_reflns_limit_k_max 26
_diffrn_reflns_limit_k_min 0
_diffrn_reflns_limit_l_max 36
_diffrn_reflns_limit_l_min 0
_diffrn_reflns_number 97083
_diffrn_reflns_theta_full 28.068
_diffrn_reflns_theta_max 30.509
_diffrn_reflns_theta_min 1.573
_diffrn_standards_number 0
_exptl_absorpt_coefficient_mu 0.942
_exptl_absorpt_correction_T_max 0.84
_exptl_absorpt_correction_T_min 0.68
_exptl_absorpt_correction_type multi-scan
_exptl_absorpt_process_details 'SADABS (Siemens, 1996)'
_exptl_crystal_colour black
_exptl_crystal_density_diffrn 1.441
_exptl_crystal_density_method 'not measured'
_exptl_crystal_description block
_exptl_crystal_F_000 2928
_exptl_crystal_recrystallization_method
;
Slow evaporation from MeOH.
;
_exptl_crystal_size_max 0.41
_exptl_crystal_size_mid 0.20
_exptl_crystal_size_min 0.18
_platon_squeeze_details
;
95 electrons per cell of residual electron density were found,
which accounts of 4 molecules of MeOH (solvent) in the cell.
;
_refine_diff_density_max 2.33
_refine_diff_density_min -1.63
_refine_ls_extinction_method None
_refine_ls_goodness_of_fit_ref 0.9134
_refine_ls_hydrogen_treatment constr
_refine_ls_matrix_type full
_refine_ls_number_parameters 829
_refine_ls_number_reflns 19040
_refine_ls_number_restraints 0
_refine_ls_R_factor_all 0.1546
_refine_ls_R_factor_gt 0.0879
_refine_ls_shift/su_max 0.000374
_refine_ls_structure_factor_coef Fsqd
_refine_ls_weighting_details
;
Method= Modified Sheldrick
w=1/[\s^2^(F^2^) + ( 0.08P)^2^ + 0.00P]
,where P=(max(Fo^2^,0) + 2Fc^2^)/3
;
_refine_ls_weighting_scheme calc
_refine_ls_wR_factor_all 0.2116
_refine_ls_wR_factor_gt 0.1911
_refine_ls_wR_factor_ref 0.2116
_reflns_limit_h_max 18
_reflns_limit_h_min -19
_reflns_limit_k_max 26
_reflns_limit_k_min 0
_reflns_limit_l_max 36
_reflns_limit_l_min 0
_reflns_number_gt 10934
_reflns_number_total 19572
_reflns_threshold_expression I>2.0\s(I)
_oxford_diffrn_Wilson_B_factor 0.00
_oxford_diffrn_Wilson_scale 0.00
_oxford_refine_ls_r_factor_ref 0.1546
_oxford_refine_ls_scale 0.056418(9)
_oxford_reflns_number_all 19040
_oxford_reflns_threshold_expression_ref I>-10.0\s(I)
_cod_data_source_file b717534e.txt
_cod_data_source_block EB7168
_cod_depositor_comments
;
The following automatic conversions were performed:
'_symmetry_cell_setting' value 'Monoclinic' changed to 'monoclinic'
according to '/home/saulius/struct/CIF-dictionaries/cif_core.dic'
dictionary named 'cif_core.dic' version 2.4.1 from 2010-06-29.

Automatic conversion script
Id: cif_fix_enum 1527 2010-12-29 10:47:43Z saulius 
;
_cod_original_sg_symbol_H-M 'P 1 21/n 1 '
_cod_database_code 7003615

loop_
_symmetry_equiv_pos_as_xyz
x,y,z
-x,-y,-z
-x+1/2,y+1/2,-z+1/2
x+1/2,-y+1/2,z+1/2

loop_
_atom_site_label
_atom_site_type_symbol
_atom_site_fract_x
_atom_site_fract_y
_atom_site_fract_z
_atom_site_U_iso_or_equiv
_atom_site_occupancy
_atom_site_adp_type
_atom_site_refinement_flags_posn
_atom_site_refinement_flags_adp
_atom_site_refinement_flags_occupancy
_atom_site_disorder_assembly
_atom_site_disorder_group
_oxford_atom_site_special_shape
_atom_site_attached_hydrogens
Fe1 Fe 0.84816(6) 0.37917(4) 0.10477(3) 0.0281 1.0000 Uani . . . . . . .
O1 O 0.9683(3) 0.41945(18) 0.14874(12) 0.0313 1.0000 Uani . . . . . . .
Fe2 Fe 0.94585(6) 0.21416(4) 0.16430(3) 0.0268 1.0000 Uani . . . . . . .
C2 C 1.0006(4) 0.4842(3) 0.13539(17) 0.0320 1.0000 Uani . . . . . . .
Fe3 Fe 0.76642(6) 0.18506(4) 0.04720(3) 0.0285 1.0000 Uani . . . . . . .
C3 C 1.1042(5) 0.4935(3) 0.1366(2) 0.0405 1.0000 Uani . . . . . . .
Fe4 Fe 0.65926(6) 0.27075(4) 0.14183(3) 0.0292 1.0000 Uani . . . . . . .
C4 C 1.1399(5) 0.5573(4) 0.1216(2) 0.0498 1.0000 Uani . . . . . . .
C5 C 1.0738(6) 0.6140(4) 0.1055(2) 0.0533 1.0000 Uani . . . . . . .
C6 C 0.9739(5) 0.6075(3) 0.1061(2) 0.0483 1.0000 Uani . . . . . . .
C7 C 0.9342(4) 0.5429(3) 0.12067(19) 0.0354 1.0000 Uani . . . . . . .
C8 C 0.8263(5) 0.5404(3) 0.1243(2) 0.0402 1.0000 Uani . . . . . . .
N9 N 0.7805(4) 0.4788(2) 0.12200(16) 0.0349 1.0000 Uani . . . . . . .
O10 O 0.6802(3) 0.4846(2) 0.12675(17) 0.0489 1.0000 Uani . . . . . . .
C11 C 0.7705(5) 0.6090(3) 0.1324(3) 0.0652 1.0000 Uani . . . . . . .
O12 O 0.8636(3) 0.42009(19) 0.04194(13) 0.0338 1.0000 Uani . . . . . . .
C13 C 0.7902(5) 0.4571(3) 0.01124(18) 0.0357 1.0000 Uani . . . . . . .
C14 C 0.8164(5) 0.5201(3) -0.0117(2) 0.0437 1.0000 Uani . . . . . . .
C15 C 0.7437(6) 0.5616(4) -0.0420(2) 0.0562 1.0000 Uani . . . . . . .
C16 C 0.6427(6) 0.5415(4) -0.0519(2) 0.0561 1.0000 Uani . . . . . . .
C17 C 0.6137(5) 0.4797(3) -0.0315(2) 0.0471 1.0000 Uani . . . . . . .
C18 C 0.6859(4) 0.4352(3) 0.00003(19) 0.0348 1.0000 Uani . . . . . . .
C19 C 0.6549(4) 0.3660(3) 0.01899(18) 0.0298 1.0000 Uani . . . . . . .
N20 N 0.7154(3) 0.3367(2) 0.05724(15) 0.0301 1.0000 Uani . . . . . . .
O21 O 0.6854(3) 0.26710(18) 0.07011(13) 0.0295 1.0000 Uani . . . . . . .
C22 C 0.5571(4) 0.3295(3) -0.0060(2) 0.0403 1.0000 Uani . . . . . . .
O23 O 0.5866(3) 0.36136(19) 0.13568(15) 0.0360 1.0000 Uani . . . . . . .
C24 C 0.5071(5) 0.3696(3) 0.1585(2) 0.0379 1.0000 Uani . . . . . . .
C25 C 0.5039(5) 0.4317(3) 0.1869(3) 0.0532 1.0000 Uani . . . . . . .
C26 C 0.4238(6) 0.4432(4) 0.2107(3) 0.0701 1.0000 Uani . . . . . . .
C27 C 0.3460(6) 0.3924(4) 0.2056(3) 0.0664 1.0000 Uani . . . . . . .
C28 C 0.3493(5) 0.3314(4) 0.1776(3) 0.0558 1.0000 Uani . . . . . . .
C29 C 0.4289(4) 0.3176(3) 0.1531(2) 0.0412 1.0000 Uani . . . . . . .
C30 C 0.4260(5) 0.2508(4) 0.1227(2) 0.0468 1.0000 Uani . . . . . . .
N31 N 0.5088(4) 0.2284(3) 0.11043(17) 0.0369 1.0000 Uani . . . . . . .
H31 H 1.1492 0.4556 0.1475 0.0478 1.0000 Uiso R . . . . . .
O32 O 0.4936(3) 0.1661(3) 0.08092(19) 0.0602 1.0000 Uani . . . . . . .
C33 C 0.3272(5) 0.2086(5) 0.1070(4) 0.0881 1.0000 Uani . . . . . . .
O34 O 0.6426(3) 0.2461(2) 0.20803(14) 0.0353 1.0000 Uani . . . . . . .
C35 C 0.6106(4) 0.1814(3) 0.2205(2) 0.0349 1.0000 Uani . . . . . . .
C36 C 0.5409(4) 0.1796(4) 0.2521(2) 0.0421 1.0000 Uani . . . . . . .
C37 C 0.5050(5) 0.1147(4) 0.2657(2) 0.0485 1.0000 Uani . . . . . . .
C38 C 0.5364(5) 0.0503(4) 0.2488(2) 0.0507 1.0000 Uani . . . . . . .
C39 C 0.6047(5) 0.0508(3) 0.2181(2) 0.0421 1.0000 Uani . . . . . . .
C40 C 0.6441(4) 0.1156(3) 0.20347(19) 0.0335 1.0000 Uani . . . . . . .
C41 C 0.7227(4) 0.1122(3) 0.17305(19) 0.0314 1.0000 Uani . . . . . . .
H41 H 1.2089 0.5629 0.1224 0.0608 1.0000 Uiso R . . . . . .
N42 N 0.7365(3) 0.1701(2) 0.14829(15) 0.0290 1.0000 Uani . . . . . . .
O43 O 0.8179(3) 0.16581(19) 0.12337(13) 0.0294 1.0000 Uani . . . . . . .
C44 C 0.7835(5) 0.0461(3) 0.1708(2) 0.0425 1.0000 Uani . . . . . . .
O45 O 0.9442(3) 0.16458(19) 0.22671(13) 0.0333 1.0000 Uani . . . . . . .
C46 C 0.9702(4) 0.1952(3) 0.2721(2) 0.0346 1.0000 Uani . . . . . . .
C47 C 1.0283(5) 0.1554(4) 0.3121(2) 0.0489 1.0000 Uani . . . . . . .
C48 C 1.0641(6) 0.1864(4) 0.3592(2) 0.0594 1.0000 Uani . . . . . . .
C49 C 1.0421(6) 0.2570(4) 0.3683(2) 0.0584 1.0000 Uani . . . . . . .
C50 C 0.9807(5) 0.2960(4) 0.3306(2) 0.0480 1.0000 Uani . . . . . . .
C51 C 0.9430(5) 0.2666(3) 0.28203(19) 0.0375 1.0000 Uani . . . . . . .
C52 C 0.8731(4) 0.3088(3) 0.24326(19) 0.0325 1.0000 Uani . . . . . . .
N53 N 0.8664(3) 0.2939(2) 0.19601(15) 0.0285 1.0000 Uani . . . . . . .
O54 O 0.7898(3) 0.33094(18) 0.16132(12) 0.0290 1.0000 Uani . . . . . . .
C55 C 0.8071(6) 0.3672(3) 0.2568(2) 0.0571 1.0000 Uani . . . . . . .
O56 O 1.0317(3) 0.1496(2) 0.13645(13) 0.0359 1.0000 Uani . . . . . . .
C57 C 1.1096(4) 0.1141(3) 0.1665(2) 0.0371 1.0000 Uani . . . . . . .
C58 C 1.1343(5) 0.0448(3) 0.1531(2) 0.0449 1.0000 Uani . . . . . . .
C59 C 1.2102(5) 0.0061(4) 0.1827(3) 0.0510 1.0000 Uani . . . . . . .
C60 C 1.2636(5) 0.0327(3) 0.2285(3) 0.0507 1.0000 Uani . . . . . . .
C61 C 1.2433(4) 0.1011(4) 0.2419(2) 0.0467 1.0000 Uani . . . . . . .
C62 C 1.1681(4) 0.1455(3) 0.2115(2) 0.0355 1.0000 Uani . . . . . . .
C63 C 1.1614(4) 0.2225(3) 0.2258(2) 0.0355 1.0000 Uani . . . . . . .
N64 N 1.0896(3) 0.2627(2) 0.19939(16) 0.0332 1.0000 Uani . . . . . . .
O65 O 1.0982(3) 0.3357(2) 0.21340(14) 0.0395 1.0000 Uani . . . . . . .
C66 C 1.2398(5) 0.2521(4) 0.2702(2) 0.0476 1.0000 Uani . . . . . . .
O67 O 0.6458(3) 0.1273(2) 0.03911(14) 0.0380 1.0000 Uani . . . . . . .
C68 C 0.6163(5) 0.0864(3) -0.0034(2) 0.0383 1.0000 Uani . . . . . . .
C69 C 0.5149(5) 0.0866(3) -0.0285(2) 0.0469 1.0000 Uani . . . . . . .
C70 C 0.4821(6) 0.0476(4) -0.0726(3) 0.0571 1.0000 Uani . . . . . . .
C71 C 0.5500(6) 0.0078(4) -0.0924(3) 0.0605 1.0000 Uani . . . . . . .
C72 C 0.6499(6) 0.0048(3) -0.0671(2) 0.0536 1.0000 Uani . . . . . . .
C73 C 0.6866(5) 0.0427(3) -0.0213(2) 0.0407 1.0000 Uani . . . . . . .
C74 C 0.7937(5) 0.0330(3) 0.0057(2) 0.0387 1.0000 Uani . . . . . . .
N75 N 0.8372(4) 0.0838(3) 0.03603(16) 0.0356 1.0000 Uani . . . . . . .
O76 O 0.9368(3) 0.0662(2) 0.05932(16) 0.0488 1.0000 Uani . . . . . . .
C77 C 0.8497(6) -0.0368(4) 0.0001(3) 0.0696 1.0000 Uani . . . . . . .
O78 O 0.7585(3) 0.2099(2) -0.02216(13) 0.0342 1.0000 Uani . . . . . . .
C79 C 0.8364(4) 0.2027(3) -0.0449(2) 0.0339 1.0000 Uani . . . . . . .
C80 C 0.8168(5) 0.1761(3) -0.0951(2) 0.0420 1.0000 Uani . . . . . . .
C81 C 0.8943(5) 0.1671(3) -0.1206(2) 0.0458 1.0000 Uani . . . . . . .
C82 C 0.9937(5) 0.1835(4) -0.0976(2) 0.0468 1.0000 Uani . . . . . . .
C83 C 1.0154(5) 0.2120(3) -0.0488(2) 0.0415 1.0000 Uani . . . . . . .
C84 C 0.9378(4) 0.2224(3) -0.02230(18) 0.0330 1.0000 Uani . . . . . . .
C85 C 0.9625(4) 0.2575(3) 0.02813(19) 0.0298 1.0000 Uani . . . . . . .
N86 N 0.9022(3) 0.2467(2) 0.05875(15) 0.0295 1.0000 Uani . . . . . . .
O87 O 0.9275(3) 0.28550(18) 0.10459(12) 0.0275 1.0000 Uani . . . . . . .
C88 C 1.0543(4) 0.3050(3) 0.0435(2) 0.0406 1.0000 Uani . . . . . . .
H51 H 1.0993 0.6564 0.0945 0.0599 1.0000 Uiso R . . . . . .
H61 H 0.9304 0.6460 0.0966 0.0549 1.0000 Uiso R . . . . . .
H101 H 0.6500 0.4450 0.1296 0.0577 1.0000 Uiso R . . . . . .
H111 H 0.8174 0.6478 0.1423 0.0961 1.0000 Uiso R . . . . . .
H112 H 0.7340 0.6014 0.1590 0.0961 1.0000 Uiso R . . . . . .
H113 H 0.7206 0.6238 0.1008 0.0957 1.0000 Uiso R . . . . . .
H141 H 0.8845 0.5333 -0.0059 0.0509 1.0000 Uiso R . . . . . .
H151 H 0.7625 0.6037 -0.0564 0.0650 1.0000 Uiso R . . . . . .
H161 H 0.5937 0.5698 -0.0724 0.0632 1.0000 Uiso R . . . . . .
H171 H 0.5455 0.4669 -0.0387 0.0518 1.0000 Uiso R . . . . . .
H221 H 0.5281 0.3530 -0.0376 0.0569 1.0000 Uiso R . . . . . .
H222 H 0.5675 0.2799 -0.0121 0.0573 1.0000 Uiso R . . . . . .
H223 H 0.5085 0.3331 0.0157 0.0571 1.0000 Uiso R . . . . . .
H251 H 0.5565 0.4649 0.1902 0.0657 1.0000 Uiso R . . . . . .
H261 H 0.4218 0.4856 0.2295 0.0878 1.0000 Uiso R . . . . . .
H271 H 0.2916 0.4009 0.2213 0.0828 1.0000 Uiso R . . . . . .
H281 H 0.2978 0.2973 0.1750 0.0691 1.0000 Uiso R . . . . . .
H321 H 0.5424 0.1536 0.0675 0.0729 1.0000 Uiso R . . . . . .
H331 H 0.3297 0.1653 0.1266 0.1337 1.0000 Uiso R . . . . . .
H332 H 0.3172 0.1966 0.0715 0.1340 1.0000 Uiso R . . . . . .
H333 H 0.2728 0.2380 0.1116 0.1340 1.0000 Uiso R . . . . . .
H361 H 0.5195 0.2230 0.2634 0.0507 1.0000 Uiso R . . . . . .
H371 H 0.4597 0.1150 0.2864 0.0581 1.0000 Uiso R . . . . . .
H381 H 0.5129 0.0065 0.2582 0.0598 1.0000 Uiso R . . . . . .
H391 H 0.6261 0.0078 0.2068 0.0508 1.0000 Uiso R . . . . . .
H441 H 0.8246 0.0340 0.2036 0.0672 1.0000 Uiso R . . . . . .
H442 H 0.8246 0.0508 0.1470 0.0674 1.0000 Uiso R . . . . . .
H443 H 0.7377 0.0063 0.1603 0.0672 1.0000 Uiso R . . . . . .
H471 H 1.0449 0.1073 0.3067 0.0589 1.0000 Uiso R . . . . . .
H481 H 1.1052 0.1587 0.3848 0.0700 1.0000 Uiso R . . . . . .
H491 H 1.0686 0.2778 0.3994 0.0722 1.0000 Uiso R . . . . . .
H501 H 0.9637 0.3434 0.3374 0.0589 1.0000 Uiso R . . . . . .
H551 H 0.8351 0.3872 0.2895 0.0870 1.0000 Uiso R . . . . . .
H552 H 0.7961 0.4056 0.2320 0.0871 1.0000 Uiso R . . . . . .
H553 H 0.7408 0.3470 0.2580 0.0873 1.0000 Uiso R . . . . . .
H581 H 1.0989 0.0256 0.1230 0.0518 1.0000 Uiso R . . . . . .
H591 H 1.2266 -0.0387 0.1722 0.0599 1.0000 Uiso R . . . . . .
H601 H 1.3112 0.0045 0.2499 0.0579 1.0000 Uiso R . . . . . .
H611 H 1.2795 0.1195 0.2727 0.0529 1.0000 Uiso R . . . . . .
H651 H 1.0570 0.3623 0.1928 0.0447 1.0000 Uiso R . . . . . .
H661 H 1.3080 0.2448 0.2653 0.0679 1.0000 Uiso R . . . . . .
H662 H 1.2260 0.3027 0.2740 0.0683 1.0000 Uiso R . . . . . .
H663 H 1.2308 0.2270 0.3008 0.0680 1.0000 Uiso R . . . . . .
H691 H 0.4680 0.1125 -0.0152 0.0537 1.0000 Uiso R . . . . . .
H701 H 0.4139 0.0486 -0.0889 0.0640 1.0000 Uiso R . . . . . .
H711 H 0.5280 -0.0171 -0.1230 0.0668 1.0000 Uiso R . . . . . .
H721 H 0.6954 -0.0228 -0.0806 0.0630 1.0000 Uiso R . . . . . .
H761 H 0.9667 0.0927 0.0839 0.0541 1.0000 Uiso R . . . . . .
H771 H 0.8874 -0.0288 -0.0261 0.0980 1.0000 Uiso R . . . . . .
H772 H 0.8949 -0.0478 0.0314 0.0982 1.0000 Uiso R . . . . . .
H773 H 0.8010 -0.0750 -0.0090 0.0979 1.0000 Uiso R . . . . . .
H801 H 0.7499 0.1648 -0.1112 0.0467 1.0000 Uiso R . . . . . .
H811 H 0.8785 0.1492 -0.1535 0.0551 1.0000 Uiso R . . . . . .
H821 H 1.0452 0.1752 -0.1154 0.0588 1.0000 Uiso R . . . . . .
H831 H 1.0824 0.2237 -0.0336 0.0502 1.0000 Uiso R . . . . . .
H881 H 1.0945 0.2884 0.0748 0.0622 1.0000 Uiso R . . . . . .
H882 H 1.0929 0.3051 0.0182 0.0620 1.0000 Uiso R . . . . . .
H883 H 1.0305 0.3528 0.0481 0.0621 1.0000 Uiso R . . . . . .

loop_
_atom_site_aniso_label
_atom_site_aniso_U_11
_atom_site_aniso_U_22
_atom_site_aniso_U_33
_atom_site_aniso_U_23
_atom_site_aniso_U_13
_atom_site_aniso_U_12
Fe1 0.0370(4) 0.0238(3) 0.0222(3) 0.0003(3) 0.0038(3) -0.0117(3)
O1 0.045(2) 0.0255(17) 0.0223(16) -0.0035(14) 0.0050(15) -0.0121(16)
Fe2 0.0315(4) 0.0273(3) 0.0211(3) -0.0030(3) 0.0050(3) -0.0080(3)
C2 0.047(3) 0.030(2) 0.016(2) -0.0007(19) 0.000(2) -0.015(2)
Fe3 0.0349(4) 0.0263(3) 0.0234(3) -0.0021(3) 0.0046(3) -0.0122(3)
C3 0.055(4) 0.038(3) 0.027(3) -0.006(2) 0.007(3) -0.017(3)
Fe4 0.0327(4) 0.0255(3) 0.0304(4) 0.0035(3) 0.0090(3) -0.0058(3)
C4 0.056(4) 0.053(4) 0.043(3) -0.009(3) 0.018(3) -0.029(3)
C5 0.074(5) 0.046(4) 0.035(3) 0.004(3) 0.003(3) -0.034(4)
C6 0.065(4) 0.035(3) 0.040(3) 0.005(3) -0.001(3) -0.022(3)
C7 0.046(3) 0.029(3) 0.026(2) 0.001(2) -0.003(2) -0.018(2)
C8 0.053(4) 0.024(2) 0.039(3) 0.006(2) -0.002(3) -0.006(2)
N9 0.043(3) 0.031(2) 0.030(2) 0.0010(18) 0.006(2) -0.011(2)
O10 0.048(3) 0.031(2) 0.069(3) -0.001(2) 0.017(2) -0.0061(19)
C11 0.051(4) 0.025(3) 0.111(7) 0.002(4) -0.001(4) -0.001(3)
O12 0.043(2) 0.0325(19) 0.0250(17) 0.0020(15) 0.0060(16) -0.0131(17)
C13 0.051(3) 0.035(3) 0.020(2) -0.002(2) 0.006(2) -0.015(3)
C14 0.062(4) 0.043(3) 0.024(2) 0.005(2) 0.004(3) -0.028(3)
C15 0.083(5) 0.042(3) 0.035(3) 0.016(3) -0.005(3) -0.025(3)
C16 0.075(5) 0.044(4) 0.039(3) 0.018(3) -0.009(3) -0.008(3)
C17 0.055(4) 0.037(3) 0.043(3) 0.012(3) -0.003(3) -0.010(3)
C18 0.045(3) 0.035(3) 0.023(2) 0.000(2) 0.006(2) -0.009(2)
C19 0.033(3) 0.034(3) 0.021(2) -0.002(2) 0.002(2) -0.011(2)
N20 0.039(2) 0.025(2) 0.027(2) 0.0018(17) 0.0079(18) -0.0091(18)
O21 0.035(2) 0.0235(16) 0.0295(17) 0.0030(14) 0.0068(15) -0.0120(15)
C22 0.037(3) 0.043(3) 0.035(3) 0.006(2) -0.003(2) -0.017(3)
O23 0.037(2) 0.0305(19) 0.042(2) 0.0096(17) 0.0131(18) 0.0011(16)
C24 0.041(3) 0.034(3) 0.038(3) 0.017(2) 0.007(2) 0.009(2)
C25 0.054(4) 0.036(3) 0.075(5) 0.013(3) 0.025(4) 0.004(3)
C26 0.073(5) 0.041(4) 0.107(7) 0.000(4) 0.043(5) 0.012(4)
C27 0.054(4) 0.049(4) 0.107(7) 0.001(4) 0.040(5) 0.013(3)
C28 0.036(3) 0.059(4) 0.076(5) 0.020(4) 0.022(3) 0.007(3)
C29 0.032(3) 0.048(3) 0.045(3) 0.020(3) 0.013(3) 0.007(3)
C30 0.038(3) 0.056(4) 0.043(3) 0.007(3) 0.003(3) -0.005(3)
N31 0.037(3) 0.035(2) 0.038(2) 0.004(2) 0.007(2) -0.009(2)
O32 0.050(3) 0.059(3) 0.076(3) -0.026(3) 0.025(3) -0.027(2)
C33 0.033(4) 0.106(7) 0.127(8) -0.046(6) 0.019(5) -0.020(4)
O34 0.041(2) 0.0331(19) 0.035(2) 0.0021(16) 0.0150(17) -0.0024(17)
C35 0.032(3) 0.042(3) 0.028(2) 0.006(2) 0.001(2) -0.005(2)
C36 0.035(3) 0.060(4) 0.031(3) 0.013(3) 0.005(2) 0.005(3)
C37 0.036(3) 0.067(4) 0.045(3) 0.030(3) 0.015(3) 0.002(3)
C38 0.046(4) 0.053(4) 0.052(4) 0.028(3) 0.009(3) -0.011(3)
C39 0.048(4) 0.036(3) 0.044(3) 0.011(3) 0.014(3) -0.009(3)
C40 0.033(3) 0.038(3) 0.029(3) 0.006(2) 0.006(2) -0.007(2)
C41 0.040(3) 0.026(2) 0.029(2) 0.000(2) 0.008(2) -0.010(2)
N42 0.029(2) 0.029(2) 0.027(2) 0.0008(17) 0.0028(17) -0.0095(17)
O43 0.0306(19) 0.0300(18) 0.0293(18) -0.0017(15) 0.0099(15) -0.0073(15)
C44 0.053(4) 0.028(3) 0.050(4) 0.007(3) 0.019(3) -0.006(3)
O45 0.043(2) 0.0307(18) 0.0273(18) 0.0012(15) 0.0098(16) -0.0043(16)
C46 0.039(3) 0.040(3) 0.028(2) 0.007(2) 0.014(2) -0.003(2)
C47 0.061(4) 0.053(4) 0.035(3) 0.010(3) 0.017(3) 0.010(3)
C48 0.073(5) 0.081(5) 0.025(3) 0.008(3) 0.013(3) 0.018(4)
C49 0.080(5) 0.077(5) 0.015(2) -0.004(3) 0.005(3) -0.004(4)
C50 0.067(4) 0.054(4) 0.023(3) -0.005(3) 0.009(3) -0.008(3)
C51 0.050(3) 0.044(3) 0.020(2) 0.002(2) 0.010(2) -0.004(3)
C52 0.049(3) 0.024(2) 0.026(2) -0.001(2) 0.013(2) -0.009(2)
N53 0.034(2) 0.027(2) 0.025(2) 0.0024(17) 0.0074(17) -0.0073(18)
O54 0.035(2) 0.0256(17) 0.0250(17) 0.0016(14) 0.0036(15) -0.0048(15)
C55 0.093(6) 0.039(3) 0.041(3) -0.009(3) 0.017(4) 0.010(4)
O56 0.038(2) 0.043(2) 0.0237(17) -0.0099(16) 0.0017(16) -0.0033(17)
C57 0.033(3) 0.045(3) 0.034(3) 0.001(2) 0.011(2) -0.004(2)
C58 0.049(4) 0.043(3) 0.041(3) -0.005(3) 0.006(3) 0.001(3)
C59 0.052(4) 0.040(3) 0.061(4) -0.008(3) 0.012(3) 0.001(3)
C60 0.044(4) 0.043(3) 0.061(4) 0.002(3) 0.001(3) 0.003(3)
C61 0.029(3) 0.065(4) 0.042(3) -0.001(3) -0.002(3) -0.009(3)
C62 0.030(3) 0.046(3) 0.028(3) -0.005(2) 0.002(2) -0.010(2)
C63 0.034(3) 0.044(3) 0.027(2) -0.003(2) 0.004(2) -0.012(2)
N64 0.040(3) 0.038(2) 0.023(2) -0.0021(18) 0.0096(18) -0.010(2)
O65 0.046(2) 0.035(2) 0.032(2) -0.0035(16) -0.0035(17) -0.0110(18)
C66 0.046(4) 0.049(4) 0.040(3) -0.009(3) -0.007(3) -0.003(3)
O67 0.044(2) 0.034(2) 0.036(2) -0.0067(17) 0.0087(17) -0.0189(17)
C68 0.053(4) 0.029(3) 0.031(3) 0.005(2) 0.006(3) -0.015(3)
C69 0.051(4) 0.041(3) 0.043(3) 0.002(3) -0.001(3) -0.017(3)
C70 0.058(4) 0.050(4) 0.051(4) 0.005(3) -0.015(3) -0.021(3)
C71 0.090(6) 0.043(4) 0.037(3) -0.006(3) -0.010(4) -0.030(4)
C72 0.080(5) 0.040(3) 0.037(3) -0.009(3) 0.003(3) -0.018(3)
C73 0.063(4) 0.025(3) 0.030(3) 0.000(2) 0.002(3) -0.015(3)
C74 0.049(3) 0.037(3) 0.029(3) -0.004(2) 0.006(2) -0.005(3)
N75 0.044(3) 0.037(2) 0.023(2) -0.0049(19) 0.0014(19) -0.010(2)
O76 0.051(3) 0.046(2) 0.041(2) -0.018(2) -0.006(2) 0.004(2)
C77 0.084(6) 0.054(4) 0.061(5) -0.025(4) -0.006(4) 0.007(4)
O78 0.038(2) 0.037(2) 0.0250(17) 0.0013(16) 0.0007(15) -0.0103(17)
C79 0.045(3) 0.026(2) 0.030(3) 0.004(2) 0.007(2) -0.005(2)
C80 0.055(4) 0.039(3) 0.027(3) -0.004(2) -0.002(3) -0.008(3)
C81 0.070(5) 0.040(3) 0.027(3) -0.008(2) 0.011(3) -0.003(3)
C82 0.061(4) 0.049(4) 0.035(3) -0.005(3) 0.021(3) 0.003(3)
C83 0.051(4) 0.040(3) 0.034(3) -0.004(3) 0.008(3) -0.006(3)
C84 0.046(3) 0.031(3) 0.021(2) 0.000(2) 0.005(2) -0.011(2)
C85 0.030(3) 0.030(2) 0.029(2) -0.001(2) 0.007(2) -0.013(2)
N86 0.039(2) 0.027(2) 0.0206(19) -0.0045(17) 0.0024(17) -0.0073(18)
O87 0.0343(19) 0.0278(17) 0.0208(16) -0.0041(14) 0.0070(14) -0.0103(15)
C88 0.044(3) 0.045(3) 0.034(3) -0.009(2) 0.010(2) -0.022(3)

loop_
_atom_type_symbol
_atom_type_scat_dispersion_real
_atom_type_scat_dispersion_imag
_atom_type_scat_Cromer_Mann_a1
_atom_type_scat_Cromer_Mann_b1
_atom_type_scat_Cromer_Mann_a2
_atom_type_scat_Cromer_Mann_b2
_atom_type_scat_Cromer_Mann_a3
_atom_type_scat_Cromer_Mann_b3
_atom_type_scat_Cromer_Mann_a4
_atom_type_scat_Cromer_Mann_b4
_atom_type_scat_Cromer_Mann_c
_atom_type_scat_source
C 0.0033 0.0016 2.3100 20.8439 1.0200 10.2075 1.5886 0.5687 0.8650 51.6512 0.2156 'International Tables Vol C 4.2.6.8 and 6.1.1.4'
H 0.0000 0.0000 0.4930 10.5109 0.3229 26.1257 0.1402 3.1424 0.0408 57.7998 0.0030 'International Tables Vol C 4.2.6.8 and 6.1.1.4'
N 0.0061 0.0033 12.2126 0.0057 3.1322 9.8933 2.0125 28.9975 1.1663 0.5826 -11.5290 'International Tables Vol C 4.2.6.8 and 6.1.1.4'
O 0.0106 0.0060 3.0485 13.2771 2.2868 5.7011 1.5463 0.3239 0.8670 32.9089 0.2508 'International Tables Vol C 4.2.6.8 and 6.1.1.4'
Fe 0.3463 0.8444 11.7695 4.7611 7.3573 0.3072 3.5222 15.3535 2.3045 76.8805 1.0369 'International Tables Vol C 4.2.6.8 and 6.1.1.4'

loop_
_geom_angle_atom_site_label_1
_geom_angle_site_symmetry_1
_geom_angle_atom_site_label_2
_geom_angle_site_symmetry_2
_geom_angle_atom_site_label_3
_geom_angle_site_symmetry_3
_geom_angle
_geom_angle_publ_flag
O1 . Fe1 . N9 . 82.78(16) yes
O1 . Fe1 . O12 . 98.79(15) yes
N9 . Fe1 . O12 . 89.31(16) yes
O1 . Fe1 . N20 . 178.93(17) yes
N9 . Fe1 . N20 . 96.17(17) yes
O12 . Fe1 . N20 . 81.41(15) yes
O1 . Fe1 . O54 . 96.61(14) yes
N9 . Fe1 . O54 . 87.76(15) yes
O12 . Fe1 . O54 . 163.84(15) yes
N20 . Fe1 . O54 . 83.11(14) yes
O1 . Fe1 . O87 . 87.75(14) yes
N9 . Fe1 . O87 . 167.61(15) yes
O12 . Fe1 . O87 . 100.05(15) yes
N20 . Fe1 . O87 . 93.26(15) yes
O54 . Fe1 . O87 . 85.41(13) yes
Fe1 . O1 . C2 . 116.9(3) yes
O43 . Fe2 . O45 . 95.43(15) yes
O43 . Fe2 . N53 . 94.77(15) yes
O45 . Fe2 . N53 . 82.66(15) yes
O43 . Fe2 . O56 . 91.39(15) yes
O45 . Fe2 . O56 . 99.86(16) yes
N53 . Fe2 . O56 . 173.10(16) yes
O43 . Fe2 . N64 . 172.67(15) yes
O45 . Fe2 . N64 . 89.77(16) yes
N53 . Fe2 . N64 . 91.00(17) yes
O56 . Fe2 . N64 . 82.61(16) yes
O43 . Fe2 . O87 . 85.11(13) yes
O45 . Fe2 . O87 . 166.12(15) yes
N53 . Fe2 . O87 . 83.47(14) yes
O56 . Fe2 . O87 . 93.99(15) yes
N64 . Fe2 . O87 . 91.08(15) yes
O1 . C2 . C3 . 118.8(5) yes
O1 . C2 . C7 . 122.5(5) yes
C3 . C2 . C7 . 118.7(5) yes
O21 . Fe3 . O43 . 84.82(14) yes
O21 . Fe3 . O67 . 87.29(15) yes
O43 . Fe3 . O67 . 96.19(15) yes
O21 . Fe3 . N75 . 166.20(15) yes
O43 . Fe3 . N75 . 85.86(15) yes
O67 . Fe3 . N75 . 83.63(17) yes
O21 . Fe3 . O78 . 101.59(15) yes
O43 . Fe3 . O78 . 163.57(15) yes
O67 . Fe3 . O78 . 99.19(16) yes
N75 . Fe3 . O78 . 90.13(16) yes
O21 . Fe3 . N86 . 93.30(15) yes
O43 . Fe3 . N86 . 81.72(14) yes
O67 . Fe3 . N86 . 177.77(17) yes
N75 . Fe3 . N86 . 95.40(17) yes
O78 . Fe3 . N86 . 82.80(15) yes
C2 . C3 . C4 . 120.9(6) yes
C2 . C3 . H31 . 119.4 no
C4 . C3 . H31 . 119.7 no
O21 . Fe4 . O23 . 97.89(15) yes
O21 . Fe4 . N31 . 87.64(16) yes
O23 . Fe4 . N31 . 82.36(17) yes
O21 . Fe4 . O34 . 164.00(15) yes
O23 . Fe4 . O34 . 97.25(16) yes
N31 . Fe4 . O34 . 89.28(17) yes
O21 . Fe4 . N42 . 82.23(15) yes
O23 . Fe4 . N42 . 178.92(16) yes
N31 . Fe4 . N42 . 96.57(17) yes
O34 . Fe4 . N42 . 82.53(16) yes
O21 . Fe4 . O54 . 86.78(13) yes
O23 . Fe4 . O54 . 86.60(15) yes
N31 . Fe4 . O54 . 166.83(16) yes
O34 . Fe4 . O54 . 99.26(15) yes
N42 . Fe4 . O54 . 94.47(15) yes
C3 . C4 . C5 . 120.1(6) yes
C3 . C4 . H41 . 120.2 no
C5 . C4 . H41 . 119.7 no
C4 . C5 . C6 . 120.1(6) yes
C4 . C5 . H51 . 118.8 no
C6 . C5 . H51 . 121.1 no
C5 . C6 . C7 . 121.4(6) yes
C5 . C6 . H61 . 120.0 no
C7 . C6 . H61 . 118.6 no
C2 . C7 . C6 . 118.6(5) yes
C2 . C7 . C8 . 122.1(5) yes
C6 . C7 . C8 . 119.1(6) yes
C7 . C8 . N9 . 119.4(5) yes
C7 . C8 . C11 . 120.7(5) yes
N9 . C8 . C11 . 119.9(6) yes
Fe1 . N9 . C8 . 123.0(4) yes
Fe1 . N9 . O10 . 123.6(3) yes
C8 . N9 . O10 . 113.0(5) yes
N9 . O10 . H101 . 115.9 no
C8 . C11 . H111 . 110.5 no
C8 . C11 . H112 . 109.8 no
H111 . C11 . H112 . 108.4 no
C8 . C11 . H113 . 111.4 no
H111 . C11 . H113 . 108.0 no
H112 . C11 . H113 . 108.6 no
Fe1 . O12 . C13 . 123.1(3) yes
O12 . C13 . C14 . 118.6(5) yes
O12 . C13 . C18 . 123.2(5) yes
C14 . C13 . C18 . 118.3(5) yes
C13 . C14 . C15 . 121.0(6) yes
C13 . C14 . H141 . 118.8 no
C15 . C14 . H141 . 120.2 no
C14 . C15 . C16 . 120.8(6) yes
C14 . C15 . H151 . 119.7 no
C16 . C15 . H151 . 119.5 no
C15 . C16 . C17 . 120.4(6) yes
C15 . C16 . H161 . 120.4 no
C17 . C16 . H161 . 119.2 no
C16 . C17 . C18 . 120.9(6) yes
C16 . C17 . H171 . 119.2 no
C18 . C17 . H171 . 119.9 no
C13 . C18 . C17 . 118.6(5) yes
C13 . C18 . C19 . 120.9(5) yes
C17 . C18 . C19 . 120.5(5) yes
C18 . C19 . N20 . 117.9(5) yes
C18 . C19 . C22 . 121.4(5) yes
N20 . C19 . C22 . 120.7(5) yes
Fe1 . N20 . C19 . 129.4(3) yes
Fe1 . N20 . O21 . 116.0(3) yes
C19 . N20 . O21 . 114.6(4) yes
N20 . O21 . Fe4 . 108.7(3) yes
N20 . O21 . Fe3 . 113.6(3) yes
Fe4 . O21 . Fe3 . 121.79(17) yes
C19 . C22 . H221 . 110.0 no
C19 . C22 . H222 . 111.4 no
H221 . C22 . H222 . 109.4 no
C19 . C22 . H223 . 109.8 no
H221 . C22 . H223 . 108.0 no
H222 . C22 . H223 . 108.3 no
Fe4 . O23 . C24 . 119.7(3) yes
O23 . C24 . C25 . 117.9(5) yes
O23 . C24 . C29 . 121.6(5) yes
C25 . C24 . C29 . 120.5(6) yes
C24 . C25 . C26 . 120.3(7) yes
C24 . C25 . H251 . 119.0 no
C26 . C25 . H251 . 120.6 no
C25 . C26 . C27 . 119.7(7) yes
C25 . C26 . H261 . 119.8 no
C27 . C26 . H261 . 120.5 no
C26 . C27 . C28 . 119.8(7) yes
C26 . C27 . H271 . 119.3 no
C28 . C27 . H271 . 120.9 no
C27 . C28 . C29 . 122.2(7) yes
C27 . C28 . H281 . 119.3 no
C29 . C28 . H281 . 118.5 no
C24 . C29 . C28 . 117.4(6) yes
C24 . C29 . C30 . 123.6(5) yes
C28 . C29 . C30 . 119.0(6) yes
C29 . C30 . N31 . 119.3(5) yes
C29 . C30 . C33 . 119.8(6) yes
N31 . C30 . C33 . 120.9(6) yes
Fe4 . N31 . C30 . 124.5(4) yes
Fe4 . N31 . O32 . 122.1(4) yes
C30 . N31 . O32 . 112.6(5) yes
N31 . O32 . H321 . 116.2 no
C30 . C33 . H331 . 110.7 no
C30 . C33 . H332 . 108.5 no
H331 . C33 . H332 . 109.7 no
C30 . C33 . H333 . 109.1 no
H331 . C33 . H333 . 110.1 no
H332 . C33 . H333 . 108.7 no
Fe4 . O34 . C35 . 124.1(3) yes
O34 . C35 . C36 . 118.1(5) yes
O34 . C35 . C40 . 123.0(5) yes
C36 . C35 . C40 . 118.9(5) yes
C35 . C36 . C37 . 120.4(6) yes
C35 . C36 . H361 . 118.7 no
C37 . C36 . H361 . 120.9 no
C36 . C37 . C38 . 121.1(6) yes
C36 . C37 . H371 . 118.7 no
C38 . C37 . H371 . 120.2 no
C37 . C38 . C39 . 119.5(6) yes
C37 . C38 . H381 . 121.2 no
C39 . C38 . H381 . 119.3 no
C38 . C39 . C40 . 121.6(6) yes
C38 . C39 . H391 . 119.8 no
C40 . C39 . H391 . 118.6 no
C35 . C40 . C39 . 118.5(5) yes
C35 . C40 . C41 . 122.6(5) yes
C39 . C40 . C41 . 118.9(5) yes
C40 . C41 . N42 . 117.0(5) yes
C40 . C41 . C44 . 121.9(5) yes
N42 . C41 . C44 . 121.0(5) yes
Fe4 . N42 . C41 . 130.0(4) yes
Fe4 . N42 . O43 . 115.4(3) yes
C41 . N42 . O43 . 114.6(4) yes
N42 . O43 . Fe3 . 110.1(3) yes
N42 . O43 . Fe2 . 111.7(3) yes
Fe3 . O43 . Fe2 . 121.76(16) yes
C41 . C44 . H441 . 111.4 no
C41 . C44 . H442 . 111.5 no
H441 . C44 . H442 . 110.3 no
C41 . C44 . H443 . 108.6 no
H441 . C44 . H443 . 107.1 no
H442 . C44 . H443 . 107.7 no
Fe2 . O45 . C46 . 123.7(3) yes
O45 . C46 . C47 . 118.6(5) yes
O45 . C46 . C51 . 123.3(5) yes
C47 . C46 . C51 . 118.1(5) yes
C46 . C47 . C48 . 121.1(6) yes
C46 . C47 . H471 . 119.6 no
C48 . C47 . H471 . 119.3 no
C47 . C48 . C49 . 120.9(6) yes
C47 . C48 . H481 . 118.9 no
C49 . C48 . H481 . 120.2 no
C48 . C49 . C50 . 119.2(6) yes
C48 . C49 . H491 . 120.4 no
C50 . C49 . H491 . 120.4 no
C49 . C50 . C51 . 121.6(6) yes
C49 . C50 . H501 . 118.8 no
C51 . C50 . H501 . 119.5 no
C46 . C51 . C50 . 118.9(5) yes
C46 . C51 . C52 . 120.9(5) yes
C50 . C51 . C52 . 120.1(5) yes
C51 . C52 . N53 . 119.1(5) yes
C51 . C52 . C55 . 122.2(5) yes
N53 . C52 . C55 . 118.7(5) yes
Fe2 . N53 . C52 . 128.3(4) yes
Fe2 . N53 . O54 . 115.5(3) yes
C52 . N53 . O54 . 115.9(4) yes
N53 . O54 . Fe1 . 111.1(3) yes
N53 . O54 . Fe4 . 111.6(2) yes
Fe1 . O54 . Fe4 . 119.26(16) yes
C52 . C55 . H551 . 111.8 no
C52 . C55 . H552 . 111.8 no
H551 . C55 . H552 . 108.9 no
C52 . C55 . H553 . 109.3 no
H551 . C55 . H553 . 107.0 no
H552 . C55 . H553 . 107.8 no
Fe2 . O56 . C57 . 121.4(3) yes
O56 . C57 . C58 . 119.4(5) yes
O56 . C57 . C62 . 121.9(5) yes
C58 . C57 . C62 . 118.7(6) yes
C57 . C58 . C59 . 121.6(6) yes
C57 . C58 . H581 . 118.5 no
C59 . C58 . H581 . 119.8 no
C58 . C59 . C60 . 121.2(6) yes
C58 . C59 . H591 . 119.6 no
C60 . C59 . H591 . 119.1 no
C59 . C60 . C61 . 118.5(6) yes
C59 . C60 . H601 . 120.8 no
C61 . C60 . H601 . 120.8 no
C60 . C61 . C62 . 123.0(6) yes
C60 . C61 . H611 . 118.9 no
C62 . C61 . H611 . 118.2 no
C57 . C62 . C61 . 116.7(6) yes
C57 . C62 . C63 . 124.2(5) yes
C61 . C62 . C63 . 118.8(5) yes
C62 . C63 . N64 . 119.1(5) yes
C62 . C63 . C66 . 118.8(5) yes
N64 . C63 . C66 . 122.1(5) yes
Fe2 . N64 . C63 . 119.4(4) yes
Fe2 . N64 . O65 . 122.2(3) yes
C63 . N64 . O65 . 113.3(4) yes
N64 . O65 . H651 . 112.1 no
C63 . C66 . H661 . 111.0 no
C63 . C66 . H662 . 108.6 no
H661 . C66 . H662 . 111.2 no
C63 . C66 . H663 . 107.6 no
H661 . C66 . H663 . 110.3 no
H662 . C66 . H663 . 107.9 no
Fe3 . O67 . C68 . 119.2(3) yes
O67 . C68 . C69 . 119.0(6) yes
O67 . C68 . C73 . 121.1(5) yes
C69 . C68 . C73 . 119.9(5) yes
C68 . C69 . C70 . 121.0(7) yes
C68 . C69 . H691 . 119.6 no
C70 . C69 . H691 . 119.4 no
C69 . C70 . C71 . 120.3(7) yes
C69 . C70 . H701 . 119.6 no
C71 . C70 . H701 . 120.1 no
C70 . C71 . C72 . 119.6(6) yes
C70 . C71 . H711 . 120.0 no
C72 . C71 . H711 . 120.4 no
C71 . C72 . C73 . 122.2(7) yes
C71 . C72 . H721 . 119.1 no
C73 . C72 . H721 . 118.7 no
C72 . C73 . C68 . 117.0(6) yes
C72 . C73 . C74 . 119.3(6) yes
C68 . C73 . C74 . 123.7(5) yes
C73 . C74 . N75 . 118.8(5) yes
C73 . C74 . C77 . 120.3(5) yes
N75 . C74 . C77 . 120.9(6) yes
Fe3 . N75 . C74 . 124.5(4) yes
Fe3 . N75 . O76 . 123.6(3) yes
C74 . N75 . O76 . 112.0(5) yes
N75 . O76 . H761 . 117.6 no
C74 . C77 . H771 . 107.2 no
C74 . C77 . H772 . 109.0 no
H771 . C77 . H772 . 110.3 no
C74 . C77 . H773 . 108.9 no
H771 . C77 . H773 . 111.5 no
H772 . C77 . H773 . 109.7 no
Fe3 . O78 . C79 . 123.3(3) yes
O78 . C79 . C80 . 118.6(5) yes
O78 . C79 . C84 . 123.9(5) yes
C80 . C79 . C84 . 117.5(5) yes
C79 . C80 . C81 . 121.3(6) yes
C79 . C80 . H801 . 118.7 no
C81 . C80 . H801 . 120.0 no
C80 . C81 . C82 . 120.9(5) yes
C80 . C81 . H811 . 118.8 no
C82 . C81 . H811 . 120.3 no
C81 . C82 . C83 . 119.4(6) yes
C81 . C82 . H821 . 119.2 no
C83 . C82 . H821 . 121.5 no
C82 . C83 . C84 . 120.8(6) yes
C82 . C83 . H831 . 119.1 no
C84 . C83 . H831 . 120.1 no
C79 . C84 . C83 . 120.0(5) yes
C79 . C84 . C85 . 120.7(5) yes
C83 . C84 . C85 . 119.2(5) yes
C84 . C85 . N86 . 118.3(4) yes
C84 . C85 . C88 . 121.1(4) yes
N86 . C85 . C88 . 120.6(5) yes
Fe3 . N86 . C85 . 129.2(3) yes
Fe3 . N86 . O87 . 115.9(3) yes
C85 . N86 . O87 . 114.7(4) yes
N86 . O87 . Fe2 . 109.1(3) yes
N86 . O87 . Fe1 . 114.3(3) yes
Fe2 . O87 . Fe1 . 121.08(16) yes
C85 . C88 . H881 . 109.3 no
C85 . C88 . H882 . 110.7 no
H881 . C88 . H882 . 110.5 no
C85 . C88 . H883 . 107.3 no
H881 . C88 . H883 . 108.7 no
H882 . C88 . H883 . 110.3 no

loop_
_geom_bond_atom_site_label_1
_geom_bond_site_symmetry_1
_geom_bond_atom_site_label_2
_geom_bond_site_symmetry_2
_geom_bond_distance
_geom_bond_publ_flag
Fe1 . O1 . 1.931(4) yes
Fe1 . N9 . 2.149(5) yes
Fe1 . O12 . 1.910(3) yes
Fe1 . N20 . 2.107(4) yes
Fe1 . O54 . 2.066(3) yes
Fe1 . O87 . 2.034(4) yes
O1 . C2 . 1.349(6) yes
Fe2 . O43 . 2.035(3) yes
Fe2 . O45 . 1.922(3) yes
Fe2 . N53 . 2.110(4) yes
Fe2 . O56 . 1.925(4) yes
Fe2 . N64 . 2.153(4) yes
Fe2 . O87 . 2.054(3) yes
C2 . C3 . 1.397(8) yes
C2 . C7 . 1.405(8) yes
Fe3 . O21 . 2.041(4) yes
Fe3 . O43 . 2.051(3) yes
Fe3 . O67 . 1.914(4) yes
Fe3 . N75 . 2.151(5) yes
Fe3 . O78 . 1.908(3) yes
Fe3 . N86 . 2.116(4) yes
C3 . C4 . 1.368(8) yes
C3 . H31 . 0.932 no
Fe4 . O21 . 2.044(3) yes
Fe4 . O23 . 1.927(4) yes
Fe4 . N31 . 2.161(5) yes
Fe4 . O34 . 1.905(4) yes
Fe4 . N42 . 2.120(4) yes
Fe4 . O54 . 2.047(3) yes
C4 . C5 . 1.381(10) yes
C4 . H41 . 0.929 no
C5 . C6 . 1.354(9) yes
C5 . H51 . 0.930 no
C6 . C7 . 1.399(7) yes
C6 . H61 . 0.921 no
C7 . C8 . 1.477(8) yes
C8 . N9 . 1.290(6) yes
C8 . C11 . 1.513(8) yes
N9 . O10 . 1.387(6) yes
O10 . H101 . 0.850 no
C11 . H111 . 0.954 no
C11 . H112 . 0.964 no
C11 . H113 . 1.001 no
O12 . C13 . 1.329(7) yes
C13 . C14 . 1.400(7) yes
C13 . C18 . 1.427(8) yes
C14 . C15 . 1.364(9) yes
C14 . H141 . 0.927 no
C15 . C16 . 1.378(10) yes
C15 . H151 . 0.929 no
C16 . C17 . 1.362(8) yes
C16 . H161 . 0.924 no
C17 . C18 . 1.407(8) yes
C17 . H171 . 0.926 no
C18 . C19 . 1.472(7) yes
C19 . N20 . 1.284(6) yes
C19 . C22 . 1.500(7) yes
N20 . O21 . 1.414(5) yes
C22 . H221 . 0.959 no
C22 . H222 . 0.948 no
C22 . H223 . 0.972 no
O23 . C24 . 1.355(7) yes
C24 . C25 . 1.386(9) yes
C24 . C29 . 1.409(8) yes
C25 . C26 . 1.389(9) yes
C25 . H251 . 0.925 no
C26 . C27 . 1.390(10) yes
C26 . H261 . 0.937 no
C27 . C28 . 1.364(10) yes
C27 . H271 . 0.936 no
C28 . C29 . 1.401(8) yes
C28 . H281 . 0.927 no
C29 . C30 . 1.479(9) yes
C30 . N31 . 1.299(8) yes
C30 . C33 . 1.518(9) yes
N31 . O32 . 1.389(6) yes
O32 . H321 . 0.850 no
C33 . H331 . 0.957 no
C33 . H332 . 0.965 no
C33 . H333 . 0.941 no
O34 . C35 . 1.338(6) yes
C35 . C36 . 1.400(8) yes
C35 . C40 . 1.409(8) yes
C36 . C37 . 1.374(8) yes
C36 . H361 . 0.925 no
C37 . C38 . 1.373(9) yes
C37 . H371 . 0.915 no
C38 . C39 . 1.366(8) yes
C38 . H381 . 0.923 no
C39 . C40 . 1.402(7) yes
C39 . H391 . 0.920 no
C40 . C41 . 1.477(7) yes
C41 . N42 . 1.295(6) yes
C41 . C44 . 1.480(7) yes
N42 . O43 . 1.408(5) yes
C44 . H441 . 0.961 no
C44 . H442 . 0.940 no
C44 . H443 . 0.961 no
O45 . C46 . 1.325(6) yes
C46 . C47 . 1.395(8) yes
C46 . C51 . 1.409(8) yes
C47 . C48 . 1.380(9) yes
C47 . H471 . 0.936 no
C48 . C49 . 1.372(10) yes
C48 . H481 . 0.937 no
C49 . C50 . 1.367(9) yes
C49 . H491 . 0.921 no
C50 . C51 . 1.406(7) yes
C50 . H501 . 0.934 no
C51 . C52 . 1.468(8) yes
C52 . N53 . 1.288(6) yes
C52 . C55 . 1.492(8) yes
N53 . O54 . 1.407(5) yes
C55 . H551 . 0.956 no
C55 . H552 . 0.964 no
C55 . H553 . 0.974 no
O56 . C57 . 1.346(7) yes
C57 . C58 . 1.392(8) yes
C57 . C62 . 1.418(7) yes
C58 . C59 . 1.354(9) yes
C58 . H581 . 0.917 no
C59 . C60 . 1.376(9) yes
C59 . H591 . 0.918 no
C60 . C61 . 1.358(9) yes
C60 . H601 . 0.924 no
C61 . C62 . 1.417(8) yes
C61 . H611 . 0.930 no
C62 . C63 . 1.481(8) yes
C63 . N64 . 1.299(7) yes
C63 . C66 . 1.513(7) yes
N64 . O65 . 1.400(6) yes
O65 . H651 . 0.850 no
C66 . H661 . 0.966 no
C66 . H662 . 0.963 no
C66 . H663 . 0.978 no
O67 . C68 . 1.358(6) yes
C68 . C69 . 1.383(8) yes
C68 . C73 . 1.408(9) yes
C69 . C70 . 1.377(9) yes
C69 . H691 . 0.926 no
C70 . C71 . 1.371(10) yes
C70 . H701 . 0.926 no
C71 . C72 . 1.367(10) yes
C71 . H711 . 0.936 no
C72 . C73 . 1.411(8) yes
C72 . H721 . 0.930 no
C73 . C74 . 1.475(9) yes
C74 . N75 . 1.295(7) yes
C74 . C77 . 1.519(9) yes
N75 . O76 . 1.387(6) yes
O76 . H761 . 0.850 no
C77 . H771 . 0.967 no
C77 . H772 . 0.949 no
C77 . H773 . 0.957 no
O78 . C79 . 1.334(6) yes
C79 . C80 . 1.411(7) yes
C79 . C84 . 1.414(8) yes
C80 . C81 . 1.380(8) yes
C80 . H801 . 0.933 no
C81 . C82 . 1.377(9) yes
C81 . H811 . 0.928 no
C82 . C83 . 1.389(8) yes
C82 . H821 . 0.938 no
C83 . C84 . 1.404(8) yes
C83 . H831 . 0.930 no
C84 . C85 . 1.478(7) yes
C85 . N86 . 1.296(6) yes
C85 . C88 . 1.497(7) yes
N86 . O87 . 1.406(5) yes
C88 . H881 . 0.950 no
C88 . H882 . 0.944 no
C88 . H883 . 0.958 no

loop_
_platon_squeeze_void_nr
_platon_squeeze_void_average_x
_platon_squeeze_void_average_y
_platon_squeeze_void_average_z
_platon_squeeze_void_volume
_platon_squeeze_void_count_electrons
1 0.223 0.181 0.894 133.2 23.0
2 0.097 0.422 0.303 7.8 0.4
3 0.277 0.681 0.606 133.2 23.6
4 0.403 0.922 0.197 7.7 0.3
5 0.723 0.319 0.394 133.2 23.8
6 0.777 0.819 0.106 133.2 23.5
7 0.597 0.078 0.803 7.8 0.3
8 0.903 0.578 0.697 7.7 0.3
